data_2236908
loop_
_publ_author_name
'El-Khouly, Ahmed'
'\"Ozt\"urk Yildirim, Sema'
'Butcher, Ray J.'
'\,Simsek, Rahime'
'\,Safak, Cihat'

_publ_section_title
;
 9-(5-Bromo-1<i>H</i>-indol-3-yl)-1,2,3,4,5,6,7,8,9,10-decahydroacridine-1,8-dione
 dimethyl sulfoxide monosolvate
;
_journal_coeditor_code HG5266
_journal_issue 12
_journal_name_full 'Acta Crystallographica Section E'
_journal_page_first o3337
_journal_paper_doi 10.1107/S1600536812045886
_journal_volume 68
_journal_year 2012
_chemical_formula_iupac 'C21 H19 Br N2 O2, C2 H6 O S'
_chemical_formula_moiety 'C21 H19 Br N2 O2, C2 H6 O S'
_chemical_formula_sum 'C23 H25 Br N2 O3 S'
_chemical_formula_weight 489.42
_chemical_name_systematic
;
9-(5-Bromo-1<i>H</i>-indol-3-yl)-1,2,3,4,5,6,7,8,9,10-
decahydroacridine-1,8-dione dimethyl sulfoxide monosolvate
;
_space_group_IT_number 14
_symmetry_cell_setting monoclinic
_symmetry_space_group_name_Hall '-P 2ybc'
_symmetry_space_group_name_H-M 'P 1 21/c 1'
_atom_sites_solution_hydrogens geom
_atom_sites_solution_primary direct
_atom_sites_solution_secondary difmap
_audit_creation_method SHELXL-97
_cell_angle_alpha 90.00
_cell_angle_beta 105.623(4)
_cell_angle_gamma 90.00
_cell_formula_units_Z 4
_cell_length_a 9.1544(4)
_cell_length_b 18.9619(8)
_cell_length_c 12.9790(5)
_cell_measurement_reflns_used 7435
_cell_measurement_temperature 123(2)
_cell_measurement_theta_max 75.5380
_cell_measurement_theta_min 3.5331
_cell_volume 2169.72(16)
_computing_cell_refinement
;
CrysAlis PRO (Agilent, 2011)
;
_computing_data_collection
;
CrysAlis PRO (Agilent, 2011)
;
_computing_data_reduction
;
CrysAlis PRO (Agilent, 2011)
;
_computing_molecular_graphics 'SHELXTL (Sheldrick, 2008)'
_computing_publication_material 'SHELXTL (Sheldrick, 2008)'
_computing_structure_refinement 'SHELXL97 (Sheldrick, 2008)'
_computing_structure_solution 'SHELXS97 (Sheldrick, 2008)'
_diffrn_ambient_temperature 123(2)
_diffrn_detector_area_resol_mean 10.5081
_diffrn_measured_fraction_theta_full 1.000
_diffrn_measured_fraction_theta_max 0.981
_diffrn_measurement_device_type 'Agilent Xcalibur (Ruby, Gemini)'
_diffrn_measurement_method '\w scans'
_diffrn_radiation_monochromator graphite
_diffrn_radiation_source 'Enhance (Cu) X-ray Source'
_diffrn_radiation_type CuK\a
_diffrn_radiation_wavelength 1.54184
_diffrn_reflns_av_R_equivalents 0.0406
_diffrn_reflns_av_sigmaI/netI 0.0318
_diffrn_reflns_limit_h_max 11
_diffrn_reflns_limit_h_min -10
_diffrn_reflns_limit_k_max 23
_diffrn_reflns_limit_k_min -20
_diffrn_reflns_limit_l_max 16
_diffrn_reflns_limit_l_min -15
_diffrn_reflns_number 14006
_diffrn_reflns_theta_full 67.50
_diffrn_reflns_theta_max 75.72
_diffrn_reflns_theta_min 4.24
_exptl_absorpt_coefficient_mu 3.708
_exptl_absorpt_correction_T_max 0.721
_exptl_absorpt_correction_T_min 0.272
_exptl_absorpt_correction_type analytical
_exptl_absorpt_process_details
;
[<i>CrysAlis PRO</i> (Agilent, 2011), using a multi-faceted
crystal model (Clark & Reid, 1995)]
;
_exptl_crystal_colour light-yellow
_exptl_crystal_density_diffrn 1.498
_exptl_crystal_density_method 'not measured'
_exptl_crystal_description prism
_exptl_crystal_F_000 1008
_exptl_crystal_size_max 0.5135
_exptl_crystal_size_mid 0.2250
_exptl_crystal_size_min 0.1171
_refine_diff_density_max 1.962
_refine_diff_density_min -1.346
_refine_ls_extinction_method none
_refine_ls_goodness_of_fit_ref 1.062
_refine_ls_hydrogen_treatment constr
_refine_ls_matrix_type full
_refine_ls_number_parameters 290
_refine_ls_number_reflns 4444
_refine_ls_number_restraints 6
_refine_ls_restrained_S_all 1.061
_refine_ls_R_factor_all 0.0540
_refine_ls_R_factor_gt 0.0519
_refine_ls_shift/su_max 0.001
_refine_ls_shift/su_mean 0.000
_refine_ls_structure_factor_coef Fsqd
_refine_ls_weighting_details 'calc w=1/[\s^2^(Fo^2^)+(0.0699P)^2^+3.3586P] where P=(Fo^2^+2Fc^2^)/3'
_refine_ls_weighting_scheme calc
_refine_ls_wR_factor_gt 0.1349
_refine_ls_wR_factor_ref 0.1371
_reflns_number_gt 4183
_reflns_number_total 4444
_reflns_threshold_expression I>2sigma(I)
_cod_data_source_file hg5266.cif
_cod_data_source_block I
_cod_original_sg_symbol_H-M 'P 21/c'
_cod_database_code 2236908
_cod_database_fobs_code 2236908

loop_
_symmetry_equiv_pos_as_xyz
'x, y, z'
'-x, y+1/2, -z+1/2'
'-x, -y, -z'
'x, -y-1/2, z-1/2'

loop_
_atom_site_type_symbol
_atom_site_label
_atom_site_fract_x
_atom_site_fract_y
_atom_site_fract_z
_atom_site_U_iso_or_equiv
_atom_site_adp_type
_atom_site_calc_flag
_atom_site_refinement_flags
_atom_site_occupancy
_atom_site_symmetry_multiplicity
_atom_site_disorder_assembly
_atom_site_disorder_group
S S10A -0.13796(9) 0.48345(4) 0.17928(7) 0.03482(18) Uani d PD 0.8153(16) 1 A 1
O O100 -0.0432(3) 0.51319(16) 0.1107(2) 0.0382(7) Uani d PD 0.8153(16) 1 A 1
C C100 -0.0885(11) 0.5268(4) 0.3027(4) 0.0648(14) Uani d PD 0.8153(16) 1 A 1
H H10C 0.0119 0.5110 0.3443 0.097 Uiso calc PR 0.8153(16) 1 A 1
H H10D -0.1634 0.5160 0.3419 0.097 Uiso calc PR 0.8153(16) 1 A 1
H H10E -0.0863 0.5778 0.2910 0.097 Uiso calc PR 0.8153(16) 1 A 1
C C200 -0.3247(4) 0.5167(3) 0.1308(6) 0.0412(9) Uani d PD 0.8153(16) 1 A 1
H H20A -0.3729 0.4955 0.0611 0.062 Uiso calc PR 0.8153(16) 1 A 1
H H20B -0.3210 0.5680 0.1231 0.062 Uiso calc PR 0.8153(16) 1 A 1
H H20C -0.3835 0.5050 0.1814 0.062 Uiso calc PR 0.8153(16) 1 A 1
S S10B -0.1368(4) 0.54694(19) 0.1798(3) 0.03482(18) Uani d PD 0.1847(16) 1 A 2
O O101 -0.0449(18) 0.4988(9) 0.1276(13) 0.0382(7) Uani d PD 0.1847(16) 1 A 2
C C101 -0.096(5) 0.517(2) 0.3127(12) 0.0648(14) Uani d PD 0.1847(16) 1 A 2
H H10F 0.0071 0.4981 0.3344 0.097 Uiso calc PR 0.1847(16) 1 A 2
H H10G -0.1685 0.4803 0.3183 0.097 Uiso calc PR 0.1847(16) 1 A 2
H H10H -0.1043 0.5567 0.3596 0.097 Uiso calc PR 0.1847(16) 1 A 2
C C201 -0.3306(14) 0.5260(18) 0.132(3) 0.0412(9) Uani d PD 0.1847(16) 1 A 2
H H20D -0.3710 0.5458 0.0604 0.062 Uiso calc PR 0.1847(16) 1 A 2
H H20E -0.3858 0.5458 0.1805 0.062 Uiso calc PR 0.1847(16) 1 A 2
H H20F -0.3430 0.4746 0.1291 0.062 Uiso calc PR 0.1847(16) 1 A 2
Br Br1 0.25418(3) 0.905937(19) 0.00832(2) 0.04525(11) Uani d . 1 1 . .
O O1 0.2313(2) 0.77721(11) 0.33651(15) 0.0352(4) Uani d . 1 1 . .
O O2 0.7181(2) 0.65871(10) 0.37707(14) 0.0340(4) Uani d . 1 1 . .
N N1 0.6163(2) 0.78876(11) 0.65949(16) 0.0260(4) Uani d . 1 1 . .
H H1A 0.6514 0.8073 0.7235 0.031 Uiso calc R 1 1 . .
N N2 0.7825(2) 0.92633(11) 0.39600(17) 0.0269(4) Uani d . 1 1 . .
H H2C 0.8614 0.9546 0.4157 0.032 Uiso calc R 1 1 . .
C C1 0.4715(3) 0.80553(12) 0.59876(19) 0.0243(5) Uani d . 1 1 . .
C C2 0.3651(3) 0.83425(14) 0.6587(2) 0.0296(5) Uani d . 1 1 . .
H H2A 0.4191 0.8691 0.7123 0.036 Uiso calc R 1 1 . .
H H2B 0.3301 0.7954 0.6972 0.036 Uiso calc R 1 1 . .
C C3 0.2284(3) 0.86936(15) 0.5820(2) 0.0365(6) Uani d . 1 1 . .
H H3A 0.1516 0.8807 0.6205 0.044 Uiso calc R 1 1 . .
H H3B 0.2604 0.9140 0.5551 0.044 Uiso calc R 1 1 . .
C C4 0.1589(3) 0.82086(16) 0.4883(2) 0.0364(6) Uani d . 1 1 . .
H H4A 0.1152 0.7791 0.5149 0.044 Uiso calc R 1 1 . .
H H4B 0.0753 0.8460 0.4372 0.044 Uiso calc R 1 1 . .
C C5 0.2730(3) 0.79654(13) 0.4305(2) 0.0275(5) Uani d . 1 1 . .
C C6 0.4318(3) 0.79381(12) 0.49155(19) 0.0239(5) Uani d . 1 1 . .
C C7 0.5513(2) 0.77218(12) 0.43652(18) 0.0225(4) Uani d . 1 1 . .
H H7A 0.5026 0.7423 0.3730 0.027 Uiso calc R 1 1 . .
C C8 0.6706(3) 0.72888(12) 0.51402(18) 0.0235(5) Uani d . 1 1 . .
C C9 0.7466(3) 0.67249(13) 0.4734(2) 0.0265(5) Uani d . 1 1 . .
C C10 0.8583(3) 0.62845(14) 0.5553(2) 0.0305(5) Uani d . 1 1 . .
H H10A 0.9300 0.6052 0.5210 0.037 Uiso calc R 1 1 . .
H H10B 0.8032 0.5912 0.5830 0.037 Uiso calc R 1 1 . .
C C11 0.9464(3) 0.67432(14) 0.6478(2) 0.0303(5) Uani d . 1 1 . .
H H11A 1.0056 0.7101 0.6207 0.036 Uiso calc R 1 1 . .
H H11B 1.0183 0.6446 0.7008 0.036 Uiso calc R 1 1 . .
C C12 0.8380(3) 0.71116(13) 0.70158(19) 0.0270(5) Uani d . 1 1 . .
H H12A 0.8002 0.6766 0.7455 0.032 Uiso calc R 1 1 . .
H H12B 0.8934 0.7486 0.7498 0.032 Uiso calc R 1 1 . .
C C13 0.7059(3) 0.74323(12) 0.62042(19) 0.0241(5) Uani d . 1 1 . .
C C14 0.6227(3) 0.83598(12) 0.39910(18) 0.0230(4) Uani d . 1 1 . .
C C15 0.5613(3) 0.87732(12) 0.30416(18) 0.0235(4) Uani d . 1 1 . .
C C16 0.4347(3) 0.86999(13) 0.21609(19) 0.0261(5) Uani d . 1 1 . .
H H16A 0.3642 0.8327 0.2122 0.031 Uiso calc R 1 1 . .
C C17 0.4162(3) 0.91920(14) 0.1349(2) 0.0296(5) Uani d . 1 1 . .
C C18 0.5129(3) 0.97717(14) 0.1398(2) 0.0300(5) Uani d . 1 1 . .
H H18A 0.4911 1.0114 0.0843 0.036 Uiso calc R 1 1 . .
C C19 0.6399(3) 0.98455(13) 0.2253(2) 0.0276(5) Uani d . 1 1 . .
H H19A 0.7078 1.0229 0.2291 0.033 Uiso calc R 1 1 . .
C C20 0.6650(3) 0.93375(13) 0.30590(19) 0.0253(5) Uani d . 1 1 . .
C C21 0.7575(3) 0.86762(13) 0.45088(19) 0.0253(5) Uani d . 1 1 . .
H H21A 0.8242 0.8512 0.5157 0.030 Uiso calc R 1 1 . .

loop_
_atom_site_aniso_label
_atom_site_aniso_U_11
_atom_site_aniso_U_22
_atom_site_aniso_U_33
_atom_site_aniso_U_12
_atom_site_aniso_U_13
_atom_site_aniso_U_23
S10A 0.0375(4) 0.0344(4) 0.0344(4) 0.0084(3) 0.0128(3) 0.0046(3)
O100 0.0318(9) 0.0508(17) 0.0359(14) 0.0114(11) 0.0159(9) 0.0126(11)
C100 0.058(2) 0.093(4) 0.0423(19) 0.008(2) 0.0118(19) -0.023(2)
C200 0.0305(13) 0.045(2) 0.0518(17) 0.0033(13) 0.0173(13) 0.0110(16)
S10B 0.0375(4) 0.0344(4) 0.0344(4) 0.0084(3) 0.0128(3) 0.0046(3)
O101 0.0318(9) 0.0508(17) 0.0359(14) 0.0114(11) 0.0159(9) 0.0126(11)
C101 0.058(2) 0.093(4) 0.0423(19) 0.008(2) 0.0118(19) -0.023(2)
C201 0.0305(13) 0.045(2) 0.0518(17) 0.0033(13) 0.0173(13) 0.0110(16)
Br1 0.03879(18) 0.0606(2) 0.02995(16) -0.00943(13) -0.00175(13) 0.01575(12)
O1 0.0266(8) 0.0499(11) 0.0276(9) 0.0020(8) 0.0049(7) 0.0038(8)
O2 0.0406(10) 0.0372(10) 0.0242(8) 0.0118(8) 0.0085(7) -0.0004(7)
N1 0.0283(9) 0.0290(10) 0.0209(9) 0.0015(8) 0.0071(8) -0.0011(7)
N2 0.0255(9) 0.0284(10) 0.0278(10) -0.0025(8) 0.0089(8) -0.0006(8)
C1 0.0260(10) 0.0227(10) 0.0262(11) 0.0004(8) 0.0102(9) 0.0033(8)
C2 0.0329(12) 0.0307(12) 0.0293(12) 0.0062(10) 0.0153(10) 0.0024(9)
C3 0.0352(13) 0.0416(14) 0.0368(13) 0.0128(11) 0.0170(11) 0.0044(11)
C4 0.0254(11) 0.0499(15) 0.0364(14) 0.0071(11) 0.0126(10) 0.0076(12)
C5 0.0260(11) 0.0303(12) 0.0273(11) 0.0022(9) 0.0090(9) 0.0074(9)
C6 0.0233(10) 0.0252(11) 0.0250(11) 0.0019(8) 0.0096(9) 0.0042(8)
C7 0.0220(10) 0.0248(10) 0.0209(10) 0.0014(8) 0.0062(8) 0.0009(8)
C8 0.0214(10) 0.0255(11) 0.0239(11) 0.0001(8) 0.0065(8) 0.0028(9)
C9 0.0257(11) 0.0279(11) 0.0266(11) 0.0018(9) 0.0082(9) 0.0018(9)
C10 0.0297(11) 0.0318(12) 0.0298(12) 0.0095(10) 0.0077(10) 0.0017(10)
C11 0.0241(11) 0.0369(13) 0.0291(12) 0.0049(10) 0.0059(9) 0.0056(10)
C12 0.0267(11) 0.0321(12) 0.0213(10) 0.0016(9) 0.0048(9) 0.0042(9)
C13 0.0245(10) 0.0243(10) 0.0246(11) 0.0000(9) 0.0083(9) 0.0039(8)
C14 0.0242(10) 0.0252(11) 0.0210(10) 0.0034(8) 0.0086(8) -0.0006(8)
C15 0.0259(10) 0.0239(10) 0.0233(10) 0.0037(9) 0.0115(9) 0.0014(8)
C16 0.0268(11) 0.0272(11) 0.0246(11) 0.0003(9) 0.0077(9) 0.0028(9)
C17 0.0256(11) 0.0388(13) 0.0224(11) 0.0013(10) 0.0032(9) 0.0050(10)
C18 0.0348(12) 0.0311(12) 0.0267(11) 0.0038(10) 0.0129(10) 0.0065(9)
C19 0.0314(11) 0.0251(11) 0.0305(12) -0.0002(9) 0.0154(10) 0.0025(9)
C20 0.0259(10) 0.0254(11) 0.0272(11) 0.0015(9) 0.0113(9) -0.0022(9)
C21 0.0248(10) 0.0288(11) 0.0235(10) 0.0022(9) 0.0086(9) 0.0000(9)

loop_
_atom_type_symbol
_atom_type_description
_atom_type_scat_dispersion_real
_atom_type_scat_dispersion_imag
_atom_type_scat_source
C C 0.0181 0.0091 'International Tables Vol C Tables 4.2.6.8 and 6.1.1.4'
H H 0.0000 0.0000 'International Tables Vol C Tables 4.2.6.8 and 6.1.1.4'
N N 0.0311 0.0180 'International Tables Vol C Tables 4.2.6.8 and 6.1.1.4'
O O 0.0492 0.0322 'International Tables Vol C Tables 4.2.6.8 and 6.1.1.4'
Br Br -0.6763 1.2805 'International Tables Vol C Tables 4.2.6.8 and 6.1.1.4'
S S 0.3331 0.5567 'International Tables Vol C Tables 4.2.6.8 and 6.1.1.4'

loop_
_geom_angle_atom_site_label_1
_geom_angle_atom_site_label_2
_geom_angle_atom_site_label_3
_geom_angle
O100 S10A C100 108.4(3)
O100 S10A C200 108.1(3)
C100 S10A C200 98.3(4)
O101 S10B C101 104.4(16)
O101 S10B C201 109.5(14)
C101 S10B C201 101(2)
S10B C101 H10F 109.5
S10B C101 H10G 109.5
H10F C101 H10G 109.5
S10B C101 H10H 109.5
H10F C101 H10H 109.5
H10G C101 H10H 109.5
S10B C201 H20D 109.5
S10B C201 H20E 109.5
H20D C201 H20E 109.5
S10B C201 H20F 109.5
H20D C201 H20F 109.5
H20E C201 H20F 109.5
C13 N1 C1 120.5(2)
C13 N1 H1A 119.7
C1 N1 H1A 119.7
C20 N2 C21 108.9(2)
C20 N2 H2C 125.5
C21 N2 H2C 125.5
C6 C1 N1 119.7(2)
C6 C1 C2 123.9(2)
N1 C1 C2 116.3(2)
C1 C2 C3 110.6(2)
C1 C2 H2A 109.5
C3 C2 H2A 109.5
C1 C2 H2B 109.5
C3 C2 H2B 109.5
H2A C2 H2B 108.1
C4 C3 C2 110.5(2)
C4 C3 H3A 109.5
C2 C3 H3A 109.5
C4 C3 H3B 109.5
C2 C3 H3B 109.5
H3A C3 H3B 108.1
C5 C4 C3 112.7(2)
C5 C4 H4A 109.1
C3 C4 H4A 109.1
C5 C4 H4B 109.1
C3 C4 H4B 109.1
H4A C4 H4B 107.8
O1 C5 C6 121.7(2)
O1 C5 C4 120.7(2)
C6 C5 C4 117.5(2)
C1 C6 C5 120.2(2)
C1 C6 C7 120.0(2)
C5 C6 C7 119.7(2)
C8 C7 C6 108.48(19)
C8 C7 C14 110.51(19)
C6 C7 C14 111.30(19)
C8 C7 H7A 108.8
C6 C7 H7A 108.8
C14 C7 H7A 108.8
C13 C8 C9 120.7(2)
C13 C8 C7 119.9(2)
C9 C8 C7 119.3(2)
O2 C9 C8 122.2(2)
O2 C9 C10 120.9(2)
C8 C9 C10 116.8(2)
C9 C10 C11 110.6(2)
C9 C10 H10A 109.5
C11 C10 H10A 109.5
C9 C10 H10B 109.5
C11 C10 H10B 109.5
H10A C10 H10B 108.1
C10 C11 C12 110.5(2)
C10 C11 H11A 109.6
C12 C11 H11A 109.6
C10 C11 H11B 109.6
C12 C11 H11B 109.6
H11A C11 H11B 108.1
C13 C12 C11 111.3(2)
C13 C12 H12A 109.4
C11 C12 H12A 109.4
C13 C12 H12B 109.4
C11 C12 H12B 109.4
H12A C12 H12B 108.0
C8 C13 N1 119.8(2)
C8 C13 C12 123.9(2)
N1 C13 C12 116.2(2)
C21 C14 C15 105.8(2)
C21 C14 C7 126.8(2)
C15 C14 C7 127.3(2)
C16 C15 C20 119.3(2)
C16 C15 C14 133.7(2)
C20 C15 C14 106.9(2)
C17 C16 C15 117.4(2)
C17 C16 H16A 121.3
C15 C16 H16A 121.3
C16 C17 C18 123.2(2)
C16 C17 Br1 118.29(19)
C18 C17 Br1 118.48(19)
C19 C18 C17 120.0(2)
C19 C18 H18A 120.0
C17 C18 H18A 120.0
C18 C19 C20 117.8(2)
C18 C19 H19A 121.1
C20 C19 H19A 121.1
N2 C20 C19 130.2(2)
N2 C20 C15 107.7(2)
C19 C20 C15 122.1(2)
N2 C21 C14 110.7(2)
N2 C21 H21A 124.6
C14 C21 H21A 124.6

loop_
_geom_bond_atom_site_label_1
_geom_bond_atom_site_label_2
_geom_bond_distance
S10A O100 1.510(3)
S10A C100 1.748(6)
S10A C200 1.771(4)
C100 H10C 0.9800
C100 H10D 0.9800
C100 H10E 0.9800
C200 H20A 0.9800
C200 H20B 0.9800
C200 H20C 0.9800
S10B O101 1.519(11)
S10B C101 1.757(11)
S10B C201 1.760(10)
C101 H10F 0.9800
C101 H10G 0.9800
C101 H10H 0.9800
C201 H20D 0.9800
C201 H20E 0.9800
C201 H20F 0.9800
Br1 C17 1.910(3)
O1 C5 1.232(3)
O2 C9 1.235(3)
N1 C13 1.378(3)
N1 C1 1.385(3)
N1 H1A 0.8800
N2 C20 1.366(3)
N2 C21 1.374(3)
N2 H2C 0.8800
C1 C6 1.358(3)
C1 C2 1.503(3)
C2 C3 1.526(4)
C2 H2A 0.9900
C2 H2B 0.9900
C3 C4 1.520(4)
C3 H3A 0.9900
C3 H3B 0.9900
C4 C5 1.512(4)
C4 H4A 0.9900
C4 H4B 0.9900
C5 C6 1.457(3)
C6 C7 1.515(3)
C7 C8 1.512(3)
C7 C14 1.515(3)
C7 H7A 1.0000
C8 C13 1.358(3)
C8 C9 1.450(3)
C9 C10 1.513(3)
C10 C11 1.525(4)
C10 H10A 0.9900
C10 H10B 0.9900
C11 C12 1.527(3)
C11 H11A 0.9900
C11 H11B 0.9900
C12 C13 1.502(3)
C12 H12A 0.9900
C12 H12B 0.9900
C14 C21 1.374(3)
C14 C15 1.441(3)
C15 C16 1.398(3)
C15 C20 1.426(3)
C16 C17 1.383(3)
C16 H16A 0.9500
C17 C18 1.402(4)
C18 C19 1.382(4)
C18 H18A 0.9500
C19 C20 1.394(3)
C19 H19A 0.9500
C21 H21A 0.9500

loop_
_geom_hbond_atom_site_label_D
_geom_hbond_atom_site_label_H
_geom_hbond_atom_site_label_A
_geom_hbond_site_symmetry_A
_geom_hbond_distance_DH
_geom_hbond_distance_HA
_geom_hbond_distance_DA
_geom_hbond_angle_DHA
_geom_hbond_publ_flag
C7 H7A O1 . 1.00 2.49 2.869(3) 102.0 ?
C16 H16A O1 . 0.95 2.50 3.252(3) 136.1 y
N1 H1A O2 4_576 0.88 2.03 2.901(3) 173.3 y
N2 H2C O100 2_655 0.88 2.10 2.920(3) 153.8 y
N2 H2C O100 4_676 0.88 2.52 3.038(3) 118.3 y

loop_
_geom_torsion_atom_site_label_1
_geom_torsion_atom_site_label_2
_geom_torsion_atom_site_label_3
_geom_torsion_atom_site_label_4
_geom_torsion
C13 N1 C1 C6 -18.3(3)
C13 N1 C1 C2 159.9(2)
C6 C1 C2 C3 -17.9(3)
N1 C1 C2 C3 164.0(2)
C1 C2 C3 C4 49.7(3)
C2 C3 C4 C5 -54.8(3)
C3 C4 C5 O1 -156.3(2)
C3 C4 C5 C6 26.5(3)
N1 C1 C6 C5 166.7(2)
C2 C1 C6 C5 -11.4(4)
N1 C1 C6 C7 -8.5(3)
C2 C1 C6 C7 173.4(2)
O1 C5 C6 C1 -170.3(2)
C4 C5 C6 C1 6.9(3)
O1 C5 C6 C7 4.9(4)
C4 C5 C6 C7 -177.9(2)
C1 C6 C7 C8 32.0(3)
C5 C6 C7 C8 -143.2(2)
C1 C6 C7 C14 -89.8(3)
C5 C6 C7 C14 95.0(2)
C6 C7 C8 C13 -33.3(3)
C14 C7 C8 C13 89.0(3)
C6 C7 C8 C9 147.0(2)
C14 C7 C8 C9 -90.7(3)
C13 C8 C9 O2 -179.2(2)
C7 C8 C9 O2 0.5(4)
C13 C8 C9 C10 3.6(3)
C7 C8 C9 C10 -176.7(2)
O2 C9 C10 C11 145.2(2)
C8 C9 C10 C11 -37.5(3)
C9 C10 C11 C12 58.8(3)
C10 C11 C12 C13 -46.2(3)
C9 C8 C13 N1 -169.4(2)
C7 C8 C13 N1 10.9(3)
C9 C8 C13 C12 9.5(4)
C7 C8 C13 C12 -170.2(2)
C1 N1 C13 C8 17.0(3)
C1 N1 C13 C12 -161.9(2)
C11 C12 C13 C8 12.8(3)
C11 C12 C13 N1 -168.3(2)
C8 C7 C14 C21 -22.8(3)
C6 C7 C14 C21 97.8(3)
C8 C7 C14 C15 159.4(2)
C6 C7 C14 C15 -80.0(3)
C21 C14 C15 C16 174.8(3)
C7 C14 C15 C16 -7.1(4)
C21 C14 C15 C20 -1.1(3)
C7 C14 C15 C20 177.1(2)
C20 C15 C16 C17 -0.7(3)
C14 C15 C16 C17 -176.1(2)
C15 C16 C17 C18 -3.5(4)
C15 C16 C17 Br1 174.75(18)
C16 C17 C18 C19 4.6(4)
Br1 C17 C18 C19 -173.56(19)
C17 C18 C19 C20 -1.4(4)
C21 N2 C20 C19 -179.6(2)
C21 N2 C20 C15 0.1(3)
C18 C19 C20 N2 177.0(2)
C18 C19 C20 C15 -2.7(4)
C16 C15 C20 N2 -176.0(2)
C14 C15 C20 N2 0.6(3)
C16 C15 C20 C19 3.8(3)
C14 C15 C20 C19 -179.6(2)
C20 N2 C21 C14 -0.9(3)
C15 C14 C21 N2 1.2(3)
C7 C14 C21 N2 -177.0(2)
